data_4337761
loop_
_publ_author_name
'Kammoun, Omar'
'Bataille, Thierry'
'Lucas, Anita'
'Dorcet, Vincent'
'Marlart, Isabelle'
'Rekik, Walid'
'Na\?\"ili, Houcine'
'Mhiri, Tahar'

_publ_section_title
;
 A Supramolecular Double Sulfate Salt with a Lamellar Type: Crystal
 Structure and Thermal Behavior.
;
_journal_issue 5
_journal_name_full 'Inorganic chemistry'
_journal_page_first 2619
_journal_page_last 2627
_journal_paper_doi 10.1021/ic402974k
_journal_volume 53
_journal_year 2014
_chemical_compound_source 'synthesis as described'
_chemical_formula_moiety 'C16 H36 Co1 N2 O14 S2'
_chemical_formula_sum 'C8 H18 Co0.5 N O7 S'
_chemical_formula_weight 301.76
_chemical_name_systematic
;
 ?
;
_space_group_IT_number 14
_symmetry_cell_setting monoclinic
_symmetry_Int_Tables_number 14
_symmetry_space_group_name_Hall '-P 2yn'
_symmetry_space_group_name_H-M 'P 1 21/n 1'
_atom_sites_solution_hydrogens geom
_atom_sites_solution_primary direct
_atom_sites_solution_secondary difmap
_audit_conform_dict_location ftp://ftp.iucr.org/pub/cif_core.dic
_audit_conform_dict_name cif_core.dic
_audit_conform_dict_version 2.3
_audit_creation_date 2013-09-18T15:16:50-00:00
_audit_creation_method 'WinGX routine CIF_UPDATE'
_cell_angle_alpha 90
_cell_angle_beta 108.3530(10)
_cell_angle_gamma 90
_cell_formula_units_Z 4
_cell_length_a 6.1876(2)
_cell_length_b 32.4166(11)
_cell_length_c 7.0025(2)
_cell_measurement_reflns_used 6358
_cell_measurement_temperature 150(2)
_cell_measurement_theta_max 27.51
_cell_measurement_theta_min 2.51
_cell_measurement_wavelength 0.71073
_cell_volume 1333.12(7)
_computing_cell_refinement 'Bruker APEX2 (Bruker, 2006)'
_computing_data_collection 'Bruker APEX2 (Bruker, 2006)'
_computing_data_reduction 'Bruker APEX2 (Bruker, 2006)'
_computing_molecular_graphics 'Ortep-3 for Windows (Farrugia, 1997)'
_computing_publication_material 'WinGX publication routines (Farrugia, 1999)'
_computing_structure_refinement 'SHELXL-97 (Sheldrick, 1997)'
_computing_structure_solution 'SHELXS-97 (Sheldrick, 1990)'
_diffrn_ambient_temperature 150(2)
_diffrn_measured_fraction_theta_full 0.995
_diffrn_measured_fraction_theta_max 0.995
_diffrn_radiation_monochromator graphite
_diffrn_radiation_probe x-ray
_diffrn_radiation_type MoK\a
_diffrn_radiation_wavelength 0.71073
_diffrn_reflns_av_R_equivalents 0.0231
_diffrn_reflns_av_unetI/netI 0.0219
_diffrn_reflns_limit_h_max 7
_diffrn_reflns_limit_h_min -5
_diffrn_reflns_limit_k_max 42
_diffrn_reflns_limit_k_min -42
_diffrn_reflns_limit_l_max 8
_diffrn_reflns_limit_l_min -9
_diffrn_reflns_number 11434
_diffrn_reflns_theta_full 27.48
_diffrn_reflns_theta_max 27.48
_diffrn_reflns_theta_min 3.13
_exptl_absorpt_coefficient_mu 0.866
_exptl_absorpt_correction_type none
_exptl_crystal_colour colourless
_exptl_crystal_density_diffrn 1.503
_exptl_crystal_density_method 'not measured'
_exptl_crystal_description stick
_exptl_crystal_F_000 634
_exptl_crystal_size_max 0.58
_exptl_crystal_size_mid 0.19
_exptl_crystal_size_min 0.14
_refine_diff_density_max 2.029
_refine_diff_density_min -0.438
_refine_diff_density_rms 0.148
_refine_ls_extinction_method none
_refine_ls_goodness_of_fit_ref 1.204
_refine_ls_hydrogen_treatment mixed
_refine_ls_matrix_type full
_refine_ls_number_parameters 174
_refine_ls_number_reflns 3012
_refine_ls_number_restraints 0
_refine_ls_restrained_S_all 1.204
_refine_ls_R_factor_all 0.0582
_refine_ls_R_factor_gt 0.0543
_refine_ls_shift/su_max 0.001
_refine_ls_shift/su_mean 0
_refine_ls_structure_factor_coef Fsqd
_refine_ls_weighting_details 'calc w=1/[\s^2^(Fo^2^)+(0.0759P)^2^+5.5592P] where P=(Fo^2^+2Fc^2^)/3'
_refine_ls_weighting_scheme calc
_refine_ls_wR_factor_gt 0.175
_refine_ls_wR_factor_ref 0.1775
_reflns_number_gt 2746
_reflns_number_total 3012
_reflns_threshold_expression >2sigma(I)
_cod_data_source_file ic402974k_si_002.cif
_cod_data_source_block CoSMBA
_cod_original_sg_symbol_H-M 'P 21/n'
_cod_original_formula_sum 'C8 H18 Co0.50 N O7 S'
_cod_database_code 4337761

loop_
_symmetry_equiv_pos_as_xyz
'x, y, z'
'-x+1/2, y+1/2, -z+1/2'
'-x, -y, -z'
'x-1/2, -y-1/2, z-1/2'

loop_
_atom_site_label
_atom_site_type_symbol
_atom_site_fract_x
_atom_site_fract_y
_atom_site_fract_z
_atom_site_U_iso_or_equiv
_atom_site_adp_type
_atom_site_occupancy
_atom_site_symmetry_multiplicity
_atom_site_calc_flag
_atom_site_refinement_flags
Co1 Co 0 0 0 0.0112(2) Uani 1 2 d S
S1 S 0.24353(15) 0.05540(3) -0.27589(12) 0.0123(2) Uani 1 1 d .
O1 O 0.3011(5) 0.01371(9) -0.3361(4) 0.0164(5) Uani 1 1 d .
O2 O 0.0941(5) 0.07666(9) -0.4524(4) 0.0194(6) Uani 1 1 d .
O3 O 0.4531(5) 0.07909(9) -0.1851(4) 0.0201(6) Uani 1 1 d .
O4 O 0.1236(5) 0.05023(8) -0.1235(4) 0.0163(5) Uani 1 1 d .
O5 O -0.1874(5) 0.04433(9) 0.1028(4) 0.0149(5) Uani 1 1 d .
H5A H -0.308(12) 0.055(2) 0.028(11) 0.05 Uiso 1 1 d .
H5B H -0.238(11) 0.033(2) 0.190(10) 0.05 Uiso 1 1 d .
O6 O 0.2601(5) 0.00955(9) 0.2633(4) 0.018 Uani 1 1 d .
H6A H 0.398(13) -0.0006(19) 0.284(11) 0.05 Uiso 1 1 d .
H6B H 0.244(12) 0.008(2) 0.361(11) 0.05 Uiso 1 1 d .
C1 C 0.1325(11) 0.17685(14) 0.4695(8) 0.0375(12) Uani 1 1 d .
H1 H 0 0.1605 0.4513 0.045 Uiso 1 1 calc R
C2 C 0.2098(14) 0.20277(17) 0.6367(9) 0.0537(17) Uani 1 1 d .
H2 H 0.1296 0.2042 0.732 0.064 Uiso 1 1 calc R
C3 C 0.4035(14) 0.22645(17) 0.6633(9) 0.061(2) Uani 1 1 d .
H3 H 0.4567 0.2439 0.7777 0.073 Uiso 1 1 calc R
C4 C 0.5186(12) 0.22479(18) 0.5251(10) 0.0558(18) Uani 1 1 d .
H4 H 0.6505 0.2413 0.5434 0.067 Uiso 1 1 calc R
C5 C 0.4433(10) 0.19911(15) 0.3583(9) 0.0396(12) Uani 1 1 d .
H5 H 0.524 0.198 0.2633 0.048 Uiso 1 1 calc R
C6 C 0.2495(8) 0.17500(12) 0.3302(7) 0.0283(10) Uani 1 1 d .
C7 C 0.1751(8) 0.14669(13) 0.1480(6) 0.0258(9) Uani 1 1 d .
H7 H 0.2629 0.1543 0.0554 0.031 Uiso 1 1 calc R
C8 C -0.0756(10) 0.14914(16) 0.0315(8) 0.0422(13) Uani 1 1 d .
H8A H -0.1104 0.1302 -0.0831 0.063 Uiso 1 1 calc R
H8B H -0.1141 0.1774 -0.0174 0.063 Uiso 1 1 calc R
H8C H -0.1648 0.1415 0.1195 0.063 Uiso 1 1 calc R
N9 N 0.2346(6) 0.10306(10) 0.2166(5) 0.0176(7) Uani 1 1 d .
H9A H 0.1505 0.0951 0.2959 0.026 Uiso 1 1 calc R
H9B H 0.3853 0.1015 0.2879 0.026 Uiso 1 1 calc R
H9C H 0.204 0.0862 0.1075 0.026 Uiso 1 1 calc R
O11 O -0.3453(6) 0.09961(13) -0.4940(5) 0.0344(8) Uani 1 1 d .
H11A H -0.202(13) 0.089(2) -0.464(10) 0.05 Uiso 1 1 d .
H11B H -0.392(12) 0.093(2) -0.405(11) 0.05 Uiso 1 1 d .

loop_
_atom_site_aniso_label
_atom_site_aniso_U_11
_atom_site_aniso_U_22
_atom_site_aniso_U_33
_atom_site_aniso_U_23
_atom_site_aniso_U_13
_atom_site_aniso_U_12
Co1 0.0120(4) 0.0132(3) 0.0084(3) 0.0000(2) 0.0029(3) 0.0008(2)
S1 0.0121(4) 0.0161(4) 0.0092(4) 0.0018(3) 0.0038(3) 0.0010(3)
O1 0.0173(13) 0.0188(13) 0.0152(12) -0.0009(10) 0.0079(10) 0.0028(10)
O2 0.0161(13) 0.0277(15) 0.0132(12) 0.0060(11) 0.0029(10) 0.0055(11)
O3 0.0158(13) 0.0207(14) 0.0217(14) 0.0024(11) 0.0030(11) -0.0033(11)
O4 0.0226(14) 0.0160(12) 0.0143(12) 0.0002(10) 0.0112(11) -0.0008(10)
O5 0.0123(13) 0.0190(13) 0.0148(13) 0.0009(10) 0.0063(10) 0.0030(10)
O6 0.016 0.028 0.008 -0.002 0.002 0.004
C1 0.059(3) 0.019(2) 0.031(2) 0.0010(18) 0.009(2) -0.001(2)
C2 0.102(5) 0.026(3) 0.031(3) -0.003(2) 0.018(3) 0.006(3)
C3 0.104(6) 0.025(3) 0.033(3) -0.009(2) -0.008(3) -0.001(3)
C4 0.063(4) 0.028(3) 0.054(4) -0.006(2) -0.013(3) -0.010(3)
C5 0.041(3) 0.026(2) 0.042(3) 0.000(2) -0.001(2) -0.001(2)
C6 0.040(3) 0.0124(18) 0.023(2) 0.0007(15) -0.0034(18) 0.0025(17)
C7 0.035(2) 0.0172(19) 0.0197(19) 0.0021(15) 0.0014(17) -0.0005(17)
C8 0.044(3) 0.029(2) 0.038(3) 0.000(2) -0.011(2) 0.007(2)
N9 0.0227(17) 0.0148(15) 0.0145(15) -0.0009(12) 0.0047(13) -0.0004(12)
O11 0.0176(16) 0.058(2) 0.0264(17) 0.0122(16) 0.0060(13) 0.0070(15)

loop_
_atom_type_symbol
_atom_type_description
_atom_type_scat_dispersion_real
_atom_type_scat_dispersion_imag
_atom_type_scat_source
C C 0.0033 0.0016 'International Tables Vol C Tables 4.2.6.8 and 6.1.1.4'
H H 0 0 'International Tables Vol C Tables 4.2.6.8 and 6.1.1.4'
N N 0.0061 0.0033 'International Tables Vol C Tables 4.2.6.8 and 6.1.1.4'
O O 0.0106 0.006 'International Tables Vol C Tables 4.2.6.8 and 6.1.1.4'
S S 0.1246 0.1234 'International Tables Vol C Tables 4.2.6.8 and 6.1.1.4'
Co Co 0.3494 0.9721 'International Tables Vol C Tables 4.2.6.8 and 6.1.1.4'

loop_
_geom_angle_atom_site_label_1
_geom_angle_atom_site_label_2
_geom_angle_atom_site_label_3
_geom_angle
_geom_angle_site_symmetry_1
_geom_angle_site_symmetry_3
O6 Co1 O6 180 3 .
O6 Co1 O4 88.22(11) 3 3
O6 Co1 O4 91.78(11) . 3
O6 Co1 O4 91.78(11) 3 .
O6 Co1 O4 88.22(11) . .
O4 Co1 O4 180 3 .
O6 Co1 O5 87.16(11) 3 3
O6 Co1 O5 92.84(11) . 3
O4 Co1 O5 85.57(11) 3 3
O4 Co1 O5 94.43(11) . 3
O6 Co1 O5 92.84(11) 3 .
O6 Co1 O5 87.16(11) . .
O4 Co1 O5 94.43(11) 3 .
O4 Co1 O5 85.56(11) . .
O5 Co1 O5 180 3 .
O2 S1 O3 110.90(17) . .
O2 S1 O4 109.49(16) . .
O3 S1 O4 108.66(16) . .
O2 S1 O1 109.38(16) . .
O3 S1 O1 109.84(16) . .
O4 S1 O1 108.54(15) . .
S1 O4 Co1 135.36(16) . .
Co1 O5 H5A 123(5) . .
Co1 O5 H5B 108(5) . .
H5A O5 H5B 100(6) . .
Co1 O6 H6A 122(5) . .
Co1 O6 H6B 122(6) . .
H6A O6 H6B 103(7) . .
C6 C1 C2 119.9(6) . .
C6 C1 H1 120.1 . .
C2 C1 H1 120.1 . .
C3 C2 C1 120.0(6) . .
C3 C2 H2 120 . .
C1 C2 H2 120 . .
C4 C3 C2 120.2(5) . .
C4 C3 H3 119.9 . .
C2 C3 H3 119.9 . .
C3 C4 C5 120.3(6) . .
C3 C4 H4 119.8 . .
C5 C4 H4 119.8 . .
C4 C5 C6 120.1(6) . .
C4 C5 H5 120 . .
C6 C5 H5 120 . .
C1 C6 C5 119.5(5) . .
C1 C6 C7 121.9(4) . .
C5 C6 C7 118.5(5) . .
N9 C7 C8 109.2(4) . .
N9 C7 C6 108.7(3) . .
C8 C7 C6 114.2(4) . .
N9 C7 H7 108.2 . .
C8 C7 H7 108.2 . .
C6 C7 H7 108.2 . .
C7 C8 H8A 109.5 . .
C7 C8 H8B 109.5 . .
H8A C8 H8B 109.5 . .
C7 C8 H8C 109.5 . .
H8A C8 H8C 109.5 . .
H8B C8 H8C 109.5 . .
C7 N9 H9A 109.5 . .
C7 N9 H9B 109.5 . .
H9A N9 H9B 109.5 . .
C7 N9 H9C 109.5 . .
H9A N9 H9C 109.5 . .
H9B N9 H9C 109.5 . .
H11A O11 H11B 107(7) . .

loop_
_geom_bond_atom_site_label_1
_geom_bond_atom_site_label_2
_geom_bond_distance
_geom_bond_site_symmetry_2
Co1 O6 2.054(3) 3
Co1 O6 2.054(3) .
Co1 O4 2.098(3) 3
Co1 O4 2.098(3) .
Co1 O5 2.110(3) 3
Co1 O5 2.110(3) .
S1 O2 1.462(3) .
S1 O3 1.468(3) .
S1 O4 1.489(3) .
S1 O1 1.492(3) .
O5 H5A 0.84(7) .
O5 H5B 0.85(7) .
O6 H6A 0.88(8) .
O6 H6B 0.72(7) .
C1 C6 1.388(8) .
C1 C2 1.397(7) .
C1 H1 0.95 .
C2 C3 1.386(11) .
C2 H2 0.95 .
C3 C4 1.372(11) .
C3 H3 0.95 .
C4 C5 1.390(8) .
C4 H4 0.95 .
C5 C6 1.392(7) .
C5 H5 0.95 .
C6 C7 1.520(6) .
C7 N9 1.502(5) .
C7 C8 1.510(7) .
C7 H7 1 .
C8 H8A 0.98 .
C8 H8B 0.98 .
C8 H8C 0.98 .
N9 H9A 0.91 .
N9 H9B 0.91 .
N9 H9C 0.91 .
O11 H11A 0.90(7) .
O11 H11B 0.79(7) .

loop_
_geom_torsion_atom_site_label_1
_geom_torsion_atom_site_label_2
_geom_torsion_atom_site_label_3
_geom_torsion_atom_site_label_4
_geom_torsion
_geom_torsion_site_symmetry_1
O2 S1 O4 Co1 113.3(2) .
O3 S1 O4 Co1 -125.5(2) .
O1 S1 O4 Co1 -6.1(3) .
O6 Co1 O4 S1 -71.6(2) 3
O6 Co1 O4 S1 108.4(2) .
O4 Co1 O4 S1 -178(3) 3
O5 Co1 O4 S1 15.7(3) 3
O5 Co1 O4 S1 -164.3(3) .
C6 C1 C2 C3 -0.2(8) .
C1 C2 C3 C4 0.6(9) .
C2 C3 C4 C5 -0.6(9) .
C3 C4 C5 C6 0.3(9) .
C2 C1 C6 C5 -0.1(7) .
C2 C1 C6 C7 178.8(5) .
C4 C5 C6 C1 0.1(7) .
C4 C5 C6 C7 -178.9(5) .
C1 C6 C7 N9 -73.8(5) .
C5 C6 C7 N9 105.1(5) .
C1 C6 C7 C8 48.4(6) .
C5 C6 C7 C8 -132.7(5) .
